data_4069268
loop_
_publ_author_name
'Grochowski, Matthew R.'
'Brennessel, William W.'
'Jones, William D.'

_publ_section_title
;
 Carbon&#x2212;Sulfur Bond Cleavage of Methyl-Substituted Thiophenes with
 Iridium(III)
;
_journal_issue 9
_journal_name_full Organometallics
_journal_page_first 2661
_journal_paper_doi 10.1021/om900114m
_journal_volume 28
_journal_year 2009
_chemical_formula_moiety 'C30 H52 Cl2 Ir2 S2'
_chemical_formula_sum 'C30 H52 Cl2 Ir2 S2'
_chemical_formula_weight 932.14
_chemical_name_common jonmg07
_chemical_name_systematic
;
 [Cp*IrCl(mu-S-n-pentyl)]2, 6
;
_space_group_IT_number 15
_symmetry_cell_setting monoclinic
_symmetry_space_group_name_Hall '-C 2yc'
_symmetry_space_group_name_H-M 'C 1 2/c 1'
_atom_sites_solution_hydrogens geom
_atom_sites_solution_primary direct
_atom_sites_solution_secondary difmap
_audit_creation_method SHELXL-97
_cell_angle_alpha 90.00
_cell_angle_beta 119.903(2)
_cell_angle_gamma 90.00
_cell_formula_units_Z 8
_cell_length_a 22.620(3)
_cell_length_b 16.173(2)
_cell_length_c 20.926(3)
_cell_measurement_reflns_used 3981
_cell_measurement_temperature 100.0(1)
_cell_measurement_theta_max 33.03
_cell_measurement_theta_min 2.26
_cell_volume 6636.3(15)
_computing_cell_refinement 'SAINT (Bruker, 2006)'
_computing_data_collection 'APEX2 (Bruker, 2006)'
_computing_data_reduction 'SAINT (Bruker, 2006)'
_computing_molecular_graphics 'SHELXTL (Bruker, 2000)'
_computing_publication_material 'SHELXTL (Bruker, 2000)'
_computing_structure_refinement 'SHELXL-97 (Sheldrick, 1997)'
_computing_structure_solution 'SIR97 (Altomare et al., 1999)'
_diffrn_ambient_temperature 100.0(1)
_diffrn_measured_fraction_theta_full 0.992
_diffrn_measured_fraction_theta_max 0.992
_diffrn_measurement_device_type 'Bruker SMART APEX II CCD Platform'
_diffrn_measurement_method 'area detector, \w scans per \f'
_diffrn_radiation_monochromator graphite
_diffrn_radiation_source 'fine-focus sealed tube'
_diffrn_radiation_type MoK\a
_diffrn_radiation_wavelength 0.71073
_diffrn_reflns_av_R_equivalents 0.0560
_diffrn_reflns_av_sigmaI/netI 0.0455
_diffrn_reflns_limit_h_max 34
_diffrn_reflns_limit_h_min -34
_diffrn_reflns_limit_k_max 24
_diffrn_reflns_limit_k_min -24
_diffrn_reflns_limit_l_max 31
_diffrn_reflns_limit_l_min -31
_diffrn_reflns_number 59112
_diffrn_reflns_theta_full 32.58
_diffrn_reflns_theta_max 32.58
_diffrn_reflns_theta_min 1.63
_exptl_absorpt_coefficient_mu 8.317
_exptl_absorpt_correction_T_max 0.7120
_exptl_absorpt_correction_T_min 0.1401
_exptl_absorpt_correction_type multi-scan
_exptl_absorpt_process_details 'SADABS (Sheldrick, 2007)'
_exptl_crystal_colour yellow-orange
_exptl_crystal_density_diffrn 1.866
_exptl_crystal_density_method 'not measured'
_exptl_crystal_description plate
_exptl_crystal_F_000 3616
_exptl_crystal_size_max 0.24
_exptl_crystal_size_mid 0.20
_exptl_crystal_size_min 0.04
_refine_diff_density_max 1.459
_refine_diff_density_min -1.698
_refine_diff_density_rms 0.199
_refine_ls_extinction_method none
_refine_ls_goodness_of_fit_ref 1.017
_refine_ls_hydrogen_treatment constr
_refine_ls_matrix_type full
_refine_ls_number_parameters 337
_refine_ls_number_reflns 11983
_refine_ls_number_restraints 0
_refine_ls_restrained_S_all 1.017
_refine_ls_R_factor_all 0.0457
_refine_ls_R_factor_gt 0.0278
_refine_ls_shift/su_max 0.001
_refine_ls_shift/su_mean 0.000
_refine_ls_structure_factor_coef Fsqd
_refine_ls_weighting_details 'calc w=1/[\s^2^(Fo^2^)+(0.0188P)^2^+0.0000P] where P=(Fo^2^+2Fc^2^)/3'
_refine_ls_weighting_scheme calc
_refine_ls_wR_factor_gt 0.0521
_refine_ls_wR_factor_ref 0.0572
_reflns_number_gt 9367
_reflns_number_total 11983
_reflns_threshold_expression >2sigma(I)
_cod_data_source_file om900114m_si_002.cif
_cod_data_source_block jonmg07
_cod_original_cell_volume 6636.5(14)
_cod_database_code 4069268

loop_
_symmetry_equiv_pos_as_xyz
'x, y, z'
'-x, y, -z+1/2'
'x+1/2, y+1/2, z'
'-x+1/2, y+1/2, -z+1/2'
'-x, -y, -z'
'x, -y, z-1/2'
'-x+1/2, -y+1/2, -z'
'x+1/2, -y+1/2, z-1/2'

loop_
_atom_site_label
_atom_site_type_symbol
_atom_site_fract_x
_atom_site_fract_y
_atom_site_fract_z
_atom_site_U_iso_or_equiv
_atom_site_adp_type
_atom_site_occupancy
_atom_site_symmetry_multiplicity
_atom_site_calc_flag
_atom_site_refinement_flags
Ir1 Ir 0.716552(6) 0.101112(7) 0.280243(6) 0.01194(3) Uani 1 1 d .
Ir2 Ir 0.695888(6) 0.091425(7) 0.094896(6) 0.01202(3) Uani 1 1 d .
Cl1 Cl 0.72551(4) 0.24867(4) 0.28396(4) 0.01829(15) Uani 1 1 d .
Cl2 Cl 0.70298(4) 0.23863(4) 0.09197(4) 0.01666(15) Uani 1 1 d .
S1 S 0.78062(4) 0.08465(4) 0.22008(4) 0.01332(14) Uani 1 1 d .
S2 S 0.62838(4) 0.09752(4) 0.15399(4) 0.01325(14) Uani 1 1 d .
C1 C 0.70303(18) -0.02087(18) 0.31218(17) 0.0173(6) Uani 1 1 d .
C2 C 0.65983(16) 0.03529(18) 0.32483(16) 0.0156(6) Uani 1 1 d .
C3 C 0.70199(17) 0.09541(18) 0.37690(17) 0.0173(6) Uani 1 1 d .
C4 C 0.77273(17) 0.0771(2) 0.39903(17) 0.0193(7) Uani 1 1 d .
C5 C 0.77248(18) 0.0038(2) 0.36035(18) 0.0214(7) Uani 1 1 d .
C6 C 0.6797(2) -0.09627(19) 0.2645(2) 0.0315(9) Uani 1 1 d .
H6A H 0.6721 -0.1414 0.2909 0.047 Uiso 1 1 calc R
H6B H 0.7146 -0.1128 0.2523 0.047 Uiso 1 1 calc R
H6C H 0.6370 -0.0841 0.2190 0.047 Uiso 1 1 calc R
C7 C 0.58397(17) 0.0273(2) 0.28961(19) 0.0243(7) Uani 1 1 d .
H7A H 0.5730 -0.0174 0.3136 0.036 Uiso 1 1 calc R
H7B H 0.5645 0.0146 0.2371 0.036 Uiso 1 1 calc R
H7C H 0.5648 0.0793 0.2951 0.036 Uiso 1 1 calc R
C8 C 0.6792(2) 0.1658(2) 0.40658(19) 0.0260(8) Uani 1 1 d .
H8A H 0.6943 0.1558 0.4587 0.039 Uiso 1 1 calc R
H8B H 0.6294 0.1699 0.3787 0.039 Uiso 1 1 calc R
H8C H 0.6992 0.2176 0.4017 0.039 Uiso 1 1 calc R
C9 C 0.8329(2) 0.1233(3) 0.45796(19) 0.0354(9) Uani 1 1 d .
H9A H 0.8377 0.1107 0.5062 0.053 Uiso 1 1 calc R
H9B H 0.8258 0.1828 0.4486 0.053 Uiso 1 1 calc R
H9C H 0.8743 0.1064 0.4576 0.053 Uiso 1 1 calc R
C10 C 0.8333(2) -0.0420(2) 0.3684(2) 0.0331(9) Uani 1 1 d .
H10A H 0.8359 -0.0963 0.3904 0.050 Uiso 1 1 calc R
H10B H 0.8747 -0.0105 0.4003 0.050 Uiso 1 1 calc R
H10C H 0.8290 -0.0492 0.3198 0.050 Uiso 1 1 calc R
C11 C 0.66348(17) -0.02869(18) 0.04322(17) 0.0166(6) Uani 1 1 d .
C12 C 0.62528(17) 0.03370(18) -0.01205(17) 0.0169(6) Uani 1 1 d .
C13 C 0.67263(18) 0.08290(18) -0.02131(17) 0.0178(6) Uani 1 1 d .
C14 C 0.74091(17) 0.05372(18) 0.02852(17) 0.0160(6) Uani 1 1 d .
C15 C 0.73408(17) -0.01738(18) 0.06684(17) 0.0173(6) Uani 1 1 d .
C16 C 0.63234(18) -0.09878(18) 0.06306(19) 0.0209(7) Uani 1 1 d .
H16A H 0.6115 -0.1380 0.0220 0.031 Uiso 1 1 calc R
H16B H 0.5973 -0.0773 0.0732 0.031 Uiso 1 1 calc R
H16C H 0.6678 -0.1269 0.1070 0.031 Uiso 1 1 calc R
C17 C 0.54895(17) 0.0398(2) -0.05405(18) 0.0230(7) Uani 1 1 d .
H17A H 0.5297 -0.0111 -0.0823 0.034 Uiso 1 1 calc R
H17B H 0.5352 0.0870 -0.0879 0.034 Uiso 1 1 calc R
H17C H 0.5321 0.0475 -0.0194 0.034 Uiso 1 1 calc R
C18 C 0.65571(18) 0.1546(2) -0.07339(17) 0.0217(7) Uani 1 1 d .
H18A H 0.6552 0.1359 -0.1182 0.033 Uiso 0.50 1 calc PR
H18B H 0.6901 0.1980 -0.0496 0.033 Uiso 0.50 1 calc PR
H18C H 0.6107 0.1765 -0.0863 0.033 Uiso 0.50 1 calc PR
H18D H 0.6488 0.2044 -0.0512 0.033 Uiso 0.50 1 calc PR
H18E H 0.6139 0.1423 -0.1198 0.033 Uiso 0.50 1 calc PR
H18F H 0.6933 0.1637 -0.0831 0.033 Uiso 0.50 1 calc PR
C19 C 0.80566(18) 0.08644(19) 0.03495(19) 0.0198(7) Uani 1 1 d .
H19A H 0.8163 0.0558 0.0015 0.030 Uiso 1 1 calc R
H19B H 0.8430 0.0797 0.0858 0.030 Uiso 1 1 calc R
H19C H 0.8000 0.1452 0.0218 0.030 Uiso 1 1 calc R
C20 C 0.79204(19) -0.07052(19) 0.12082(19) 0.0219(7) Uani 1 1 d .
H20A H 0.7992 -0.1161 0.0945 0.033 Uiso 1 1 calc R
H20B H 0.7811 -0.0930 0.1572 0.033 Uiso 1 1 calc R
H20C H 0.8336 -0.0371 0.1460 0.033 Uiso 1 1 calc R
C21 C 0.84198(16) 0.16805(19) 0.24314(17) 0.0177(6) Uani 1 1 d .
H21A H 0.8665 0.1612 0.2153 0.021 Uiso 1 1 calc R
H21B H 0.8179 0.2218 0.2291 0.021 Uiso 1 1 calc R
C22 C 0.89258(17) 0.1671(2) 0.32519(18) 0.0212(7) Uani 1 1 d .
H22A H 0.9094 0.1099 0.3400 0.025 Uiso 1 1 calc R
H22B H 0.8684 0.1831 0.3518 0.025 Uiso 1 1 calc R
C23 C 0.95351(19) 0.2238(2) 0.34940(19) 0.0281(8) Uani 1 1 d .
H23A H 0.9372 0.2799 0.3293 0.034 Uiso 1 1 calc R
H23B H 0.9817 0.2034 0.3286 0.034 Uiso 1 1 calc R
C24 C 0.99779(19) 0.2292(2) 0.43347(19) 0.0267(8) Uani 1 1 d .
H24A H 1.0355 0.2686 0.4457 0.032 Uiso 1 1 calc R
H24B H 0.9698 0.2519 0.4536 0.032 Uiso 1 1 calc R
C25 C 1.0281(2) 0.1472(2) 0.4713(2) 0.0326(9) Uani 1 1 d .
H25A H 1.0572 0.1563 0.5244 0.049 Uiso 1 1 calc R
H25B H 1.0553 0.1236 0.4512 0.049 Uiso 1 1 calc R
H25C H 0.9912 0.1090 0.4626 0.049 Uiso 1 1 calc R
C26 C 0.58099(16) 0.19459(19) 0.12959(17) 0.0174(6) Uani 1 1 d .
H26A H 0.6135 0.2413 0.1449 0.021 Uiso 1 1 calc R
H26B H 0.5512 0.1974 0.0754 0.021 Uiso 1 1 calc R
C27 C 0.53753(17) 0.20336(19) 0.16592(19) 0.0209(7) Uani 1 1 d .
H27A H 0.5673 0.2002 0.2201 0.025 Uiso 1 1 calc R
H27B H 0.5050 0.1567 0.1504 0.025 Uiso 1 1 calc R
C28 C 0.49763(17) 0.2851(2) 0.1461(2) 0.0235(7) Uani 1 1 d .
H28A H 0.4741 0.2926 0.0920 0.028 Uiso 1 1 calc R
H28B H 0.4623 0.2815 0.1607 0.028 Uiso 1 1 calc R
C29 C 0.54224(19) 0.3603(2) 0.1829(2) 0.0284(8) Uani 1 1 d .
H29A H 0.5794 0.3619 0.1709 0.034 Uiso 1 1 calc R
H29B H 0.5634 0.3546 0.2371 0.034 Uiso 1 1 calc R
C30 C 0.5029(2) 0.4415(2) 0.1591(2) 0.0397(10) Uani 1 1 d .
H30A H 0.5340 0.4875 0.1848 0.060 Uiso 1 1 calc R
H30B H 0.4664 0.4407 0.1714 0.060 Uiso 1 1 calc R
H30C H 0.4830 0.4485 0.1058 0.060 Uiso 1 1 calc R

loop_
_atom_site_aniso_label
_atom_site_aniso_U_11
_atom_site_aniso_U_22
_atom_site_aniso_U_33
_atom_site_aniso_U_23
_atom_site_aniso_U_13
_atom_site_aniso_U_12
Ir1 0.01299(6) 0.01263(5) 0.01052(5) 0.00139(4) 0.00610(5) 0.00168(4)
Ir2 0.01428(6) 0.01176(5) 0.01087(5) -0.00061(4) 0.00691(5) -0.00152(4)
Cl1 0.0234(4) 0.0134(3) 0.0186(4) -0.0010(3) 0.0109(3) 0.0003(3)
Cl2 0.0222(4) 0.0125(3) 0.0161(3) 0.0005(3) 0.0102(3) -0.0014(3)
S1 0.0135(4) 0.0145(3) 0.0123(3) -0.0004(3) 0.0067(3) -0.0001(3)
S2 0.0136(4) 0.0145(3) 0.0116(3) 0.0009(3) 0.0062(3) 0.0008(3)
C1 0.0262(18) 0.0157(14) 0.0156(15) 0.0040(11) 0.0146(14) 0.0040(13)
C2 0.0195(16) 0.0161(14) 0.0125(14) 0.0051(11) 0.0090(13) 0.0016(12)
C3 0.0218(17) 0.0194(15) 0.0128(14) 0.0028(11) 0.0102(13) 0.0017(13)
C4 0.0179(17) 0.0266(17) 0.0117(14) 0.0051(12) 0.0060(13) 0.0007(13)
C5 0.0268(19) 0.0231(16) 0.0207(16) 0.0126(13) 0.0168(15) 0.0126(14)
C6 0.060(3) 0.0147(16) 0.032(2) 0.0000(14) 0.032(2) -0.0024(16)
C7 0.0201(18) 0.0285(18) 0.0253(18) 0.0093(14) 0.0122(16) -0.0002(14)
C8 0.041(2) 0.0212(16) 0.0233(18) 0.0001(13) 0.0221(18) 0.0058(15)
C9 0.029(2) 0.055(3) 0.0151(17) 0.0028(17) 0.0061(16) -0.0094(19)
C10 0.034(2) 0.039(2) 0.032(2) 0.0209(17) 0.0208(19) 0.0196(18)
C11 0.0233(17) 0.0149(14) 0.0141(15) -0.0031(11) 0.0112(14) -0.0048(12)
C12 0.0219(17) 0.0149(14) 0.0153(15) -0.0020(11) 0.0102(14) -0.0010(12)
C13 0.0244(18) 0.0169(14) 0.0131(14) -0.0033(11) 0.0100(14) -0.0031(13)
C14 0.0239(17) 0.0134(13) 0.0155(15) -0.0031(11) 0.0134(14) -0.0015(12)
C15 0.0243(18) 0.0141(14) 0.0173(15) -0.0036(11) 0.0133(14) -0.0019(12)
C16 0.0259(19) 0.0167(15) 0.0243(17) -0.0062(12) 0.0155(15) -0.0074(13)
C17 0.0181(18) 0.0280(18) 0.0179(16) -0.0059(13) 0.0053(14) -0.0077(14)
C18 0.0276(19) 0.0221(16) 0.0147(15) 0.0013(12) 0.0102(15) -0.0025(14)
C19 0.0216(17) 0.0211(16) 0.0230(17) -0.0031(13) 0.0159(15) -0.0042(13)
C20 0.029(2) 0.0169(15) 0.0253(18) 0.0018(13) 0.0174(16) 0.0039(14)
C21 0.0152(16) 0.0211(15) 0.0144(15) -0.0021(12) 0.0057(13) -0.0071(12)
C22 0.0181(17) 0.0250(17) 0.0185(16) -0.0012(13) 0.0076(14) -0.0008(13)
C23 0.0230(19) 0.0305(19) 0.0227(18) 0.0011(14) 0.0054(16) -0.0074(15)
C24 0.0203(19) 0.0251(18) 0.0242(18) -0.0044(14) 0.0031(15) -0.0018(14)
C25 0.021(2) 0.032(2) 0.030(2) -0.0030(16) 0.0017(17) 0.0055(16)
C26 0.0158(16) 0.0196(15) 0.0164(15) 0.0047(12) 0.0078(13) 0.0059(12)
C27 0.0189(17) 0.0185(15) 0.0273(18) 0.0036(13) 0.0129(15) 0.0030(13)
C28 0.0171(17) 0.0229(17) 0.0307(19) 0.0020(14) 0.0120(16) 0.0052(13)
C29 0.026(2) 0.0209(17) 0.043(2) 0.0000(16) 0.0212(19) -0.0011(15)
C30 0.048(3) 0.0208(19) 0.058(3) 0.0051(18) 0.033(3) 0.0063(18)

loop_
_atom_type_symbol
_atom_type_description
_atom_type_scat_dispersion_real
_atom_type_scat_dispersion_imag
_atom_type_scat_source
C C 0.0033 0.0016 'International Tables Vol C Tables 4.2.6.8 and 6.1.1.4'
H H 0.0000 0.0000 'International Tables Vol C Tables 4.2.6.8 and 6.1.1.4'
S S 0.1246 0.1234 'International Tables Vol C Tables 4.2.6.8 and 6.1.1.4'
Cl Cl 0.1484 0.1585 'International Tables Vol C Tables 4.2.6.8 and 6.1.1.4'
Ir Ir -1.4442 7.9887 'International Tables Vol C Tables 4.2.6.8 and 6.1.1.4'

loop_
_geom_angle_atom_site_label_1
_geom_angle_atom_site_label_2
_geom_angle_atom_site_label_3
_geom_angle
C1 Ir1 C5 38.67(13)
C1 Ir1 C4 64.99(12)
C5 Ir1 C4 38.28(12)
C1 Ir1 C2 38.94(11)
C5 Ir1 C2 64.10(12)
C4 Ir1 C2 64.16(12)
C1 Ir1 C3 64.41(11)
C5 Ir1 C3 63.94(12)
C4 Ir1 C3 38.71(12)
C2 Ir1 C3 37.48(11)
C1 Ir1 S1 106.39(8)
C5 Ir1 S1 93.06(8)
C4 Ir1 S1 114.97(9)
C2 Ir1 S1 144.49(8)
C3 Ir1 S1 153.57(9)
C1 Ir1 S2 98.72(9)
C5 Ir1 S2 132.52(10)
C4 Ir1 S2 160.60(9)
C2 Ir1 S2 96.62(8)
C3 Ir1 S2 126.06(9)
S1 Ir1 S2 78.67(3)
C1 Ir1 Cl1 157.89(8)
C5 Ir1 Cl1 133.33(10)
C4 Ir1 Cl1 98.51(9)
C2 Ir1 Cl1 121.76(8)
C3 Ir1 Cl1 93.48(8)
S1 Ir1 Cl1 93.74(3)
S2 Ir1 Cl1 94.05(3)
C11 Ir2 C15 38.51(12)
C11 Ir2 C14 65.18(11)
C15 Ir2 C14 39.08(11)
C11 Ir2 C12 38.76(11)
C15 Ir2 C12 64.29(12)
C14 Ir2 C12 64.34(12)
C11 Ir2 C13 63.98(11)
C15 Ir2 C13 64.00(12)
C14 Ir2 C13 38.34(12)
C12 Ir2 C13 37.50(11)
C11 Ir2 S1 113.52(9)
C15 Ir2 S1 92.89(9)
C14 Ir2 S1 108.44(9)
C12 Ir2 S1 152.28(8)
C13 Ir2 S1 146.35(9)
C11 Ir2 Cl2 153.06(8)
C15 Ir2 Cl2 139.60(8)
C14 Ir2 Cl2 101.76(8)
C12 Ir2 Cl2 114.81(8)
C13 Ir2 Cl2 90.92(8)
S1 Ir2 Cl2 92.70(3)
C11 Ir2 S2 98.64(8)
C15 Ir2 S2 127.99(8)
C14 Ir2 S2 163.75(8)
C12 Ir2 S2 102.44(8)
C13 Ir2 S2 134.65(9)
S1 Ir2 S2 78.62(3)
Cl2 Ir2 S2 92.31(2)
C21 S1 Ir2 110.54(10)
C21 S1 Ir1 111.40(11)
Ir2 S1 Ir1 102.27(3)
C26 S2 Ir1 109.79(11)
C26 S2 Ir2 109.11(10)
Ir1 S2 Ir2 100.14(3)
C5 C1 C2 107.4(3)
C5 C1 C6 126.4(3)
C2 C1 C6 125.9(3)
C5 C1 Ir1 71.85(18)
C2 C1 Ir1 72.30(17)
C6 C1 Ir1 126.7(2)
C3 C2 C1 108.3(3)
C3 C2 C7 127.2(3)
C1 C2 C7 124.5(3)
C3 C2 Ir1 71.51(17)
C1 C2 Ir1 68.76(17)
C7 C2 Ir1 126.9(2)
C2 C3 C4 108.5(3)
C2 C3 C8 126.8(3)
C4 C3 C8 124.7(3)
C2 C3 Ir1 71.00(17)
C4 C3 Ir1 69.98(17)
C8 C3 Ir1 125.8(2)
C5 C4 C3 107.1(3)
C5 C4 C9 128.4(3)
C3 C4 C9 124.2(3)
C5 C4 Ir1 70.67(18)
C3 C4 Ir1 71.31(17)
C9 C4 Ir1 128.3(2)
C4 C5 C1 108.7(3)
C4 C5 C10 127.0(3)
C1 C5 C10 124.3(3)
C4 C5 Ir1 71.04(17)
C1 C5 Ir1 69.48(17)
C10 C5 Ir1 126.3(2)
C1 C6 H6A 109.5
C1 C6 H6B 109.5
H6A C6 H6B 109.5
C1 C6 H6C 109.5
H6A C6 H6C 109.5
H6B C6 H6C 109.5
C2 C7 H7A 109.5
C2 C7 H7B 109.5
H7A C7 H7B 109.5
C2 C7 H7C 109.5
H7A C7 H7C 109.5
H7B C7 H7C 109.5
C3 C8 H8A 109.5
C3 C8 H8B 109.5
H8A C8 H8B 109.5
C3 C8 H8C 109.5
H8A C8 H8C 109.5
H8B C8 H8C 109.5
C4 C9 H9A 109.5
C4 C9 H9B 109.5
H9A C9 H9B 109.5
C4 C9 H9C 109.5
H9A C9 H9C 109.5
H9B C9 H9C 109.5
C5 C10 H10A 109.5
C5 C10 H10B 109.5
H10A C10 H10B 109.5
C5 C10 H10C 109.5
H10A C10 H10C 109.5
H10B C10 H10C 109.5
C15 C11 C12 107.8(3)
C15 C11 C16 126.9(3)
C12 C11 C16 124.9(3)
C15 C11 Ir2 70.78(17)
C12 C11 Ir2 72.13(17)
C16 C11 Ir2 129.0(2)
C13 C12 C11 107.9(3)
C13 C12 C17 127.4(3)
C11 C12 C17 124.5(3)
C13 C12 Ir2 71.83(18)
C11 C12 Ir2 69.11(17)
C17 C12 Ir2 127.3(2)
C12 C13 C14 109.0(3)
C12 C13 C18 126.3(3)
C14 C13 C18 124.7(3)
C12 C13 Ir2 70.68(17)
C14 C13 Ir2 69.25(16)
C18 C13 Ir2 125.5(2)
C13 C14 C15 106.7(3)
C13 C14 C19 126.4(3)
C15 C14 C19 126.7(3)
C13 C14 Ir2 72.41(17)
C15 C14 Ir2 69.99(16)
C19 C14 Ir2 126.2(2)
C11 C15 C14 108.6(3)
C11 C15 C20 126.4(3)
C14 C15 C20 125.1(3)
C11 C15 Ir2 70.71(17)
C14 C15 Ir2 70.93(16)
C20 C15 Ir2 125.3(2)
C11 C16 H16A 109.5
C11 C16 H16B 109.5
H16A C16 H16B 109.5
C11 C16 H16C 109.5
H16A C16 H16C 109.5
H16B C16 H16C 109.5
C12 C17 H17A 109.5
C12 C17 H17B 109.5
H17A C17 H17B 109.5
C12 C17 H17C 109.5
H17A C17 H17C 109.5
H17B C17 H17C 109.5
C13 C18 H18A 109.5
C13 C18 H18B 109.5
H18A C18 H18B 109.5
C13 C18 H18C 109.5
H18A C18 H18C 109.5
H18B C18 H18C 109.5
C13 C18 H18D 109.5
H18A C18 H18D 141.1
H18B C18 H18D 56.3
H18C C18 H18D 56.3
C13 C18 H18E 109.5
H18A C18 H18E 56.3
H18B C18 H18E 141.1
H18C C18 H18E 56.3
H18D C18 H18E 109.5
C13 C18 H18F 109.5
H18A C18 H18F 56.3
H18B C18 H18F 56.3
H18C C18 H18F 141.1
H18D C18 H18F 109.5
H18E C18 H18F 109.5
C14 C19 H19A 109.5
C14 C19 H19B 109.5
H19A C19 H19B 109.5
C14 C19 H19C 109.5
H19A C19 H19C 109.5
H19B C19 H19C 109.5
C15 C20 H20A 109.5
C15 C20 H20B 109.5
H20A C20 H20B 109.5
C15 C20 H20C 109.5
H20A C20 H20C 109.5
H20B C20 H20C 109.5
C22 C21 S1 109.8(2)
C22 C21 H21A 109.7
S1 C21 H21A 109.7
C22 C21 H21B 109.7
S1 C21 H21B 109.7
H21A C21 H21B 108.2
C21 C22 C23 114.8(3)
C21 C22 H22A 108.6
C23 C22 H22A 108.6
C21 C22 H22B 108.6
C23 C22 H22B 108.6
H22A C22 H22B 107.5
C22 C23 C24 112.5(3)
C22 C23 H23A 109.1
C24 C23 H23A 109.1
C22 C23 H23B 109.1
C24 C23 H23B 109.1
H23A C23 H23B 107.8
C25 C24 C23 114.5(3)
C25 C24 H24A 108.6
C23 C24 H24A 108.6
C25 C24 H24B 108.6
C23 C24 H24B 108.6
H24A C24 H24B 107.6
C24 C25 H25A 109.5
C24 C25 H25B 109.5
H25A C25 H25B 109.5
C24 C25 H25C 109.5
H25A C25 H25C 109.5
H25B C25 H25C 109.5
C27 C26 S2 112.1(2)
C27 C26 H26A 109.2
S2 C26 H26A 109.2
C27 C26 H26B 109.2
S2 C26 H26B 109.2
H26A C26 H26B 107.9
C26 C27 C28 112.6(3)
C26 C27 H27A 109.1
C28 C27 H27A 109.1
C26 C27 H27B 109.1
C28 C27 H27B 109.1
H27A C27 H27B 107.8
C29 C28 C27 113.5(3)
C29 C28 H28A 108.9
C27 C28 H28A 108.9
C29 C28 H28B 108.9
C27 C28 H28B 108.9
H28A C28 H28B 107.7
C28 C29 C30 113.0(3)
C28 C29 H29A 109.0
C30 C29 H29A 109.0
C28 C29 H29B 109.0
C30 C29 H29B 109.0
H29A C29 H29B 107.8
C29 C30 H30A 109.5
C29 C30 H30B 109.5
H30A C30 H30B 109.5
C29 C30 H30C 109.5
H30A C30 H30C 109.5
H30B C30 H30C 109.5

loop_
_geom_bond_atom_site_label_1
_geom_bond_atom_site_label_2
_geom_bond_distance
Ir1 C1 2.153(3)
Ir1 C5 2.185(3)
Ir1 C4 2.190(3)
Ir1 C2 2.201(3)
Ir1 C3 2.207(3)
Ir1 S1 2.3612(8)
Ir1 S2 2.3891(8)
Ir1 Cl1 2.3931(8)
Ir2 C11 2.166(3)
Ir2 C15 2.166(3)
Ir2 C14 2.179(3)
Ir2 C12 2.206(3)
Ir2 C13 2.221(3)
Ir2 S1 2.3541(8)
Ir2 Cl2 2.3890(8)
Ir2 S2 2.3987(8)
S1 C21 1.820(3)
S2 C26 1.824(3)
C1 C5 1.437(5)
C1 C2 1.452(4)
C1 C6 1.496(4)
C2 C3 1.416(4)
C2 C7 1.498(5)
C3 C4 1.457(5)
C3 C8 1.505(4)
C4 C5 1.434(5)
C4 C9 1.502(5)
C5 C10 1.495(5)
C6 H6A 0.9800
C6 H6B 0.9800
C6 H6C 0.9800
C7 H7A 0.9800
C7 H7B 0.9800
C7 H7C 0.9800
C8 H8A 0.9800
C8 H8B 0.9800
C8 H8C 0.9800
C9 H9A 0.9800
C9 H9B 0.9800
C9 H9C 0.9800
C10 H10A 0.9800
C10 H10B 0.9800
C10 H10C 0.9800
C11 C15 1.429(5)
C11 C12 1.451(4)
C11 C16 1.498(4)
C12 C13 1.423(4)
C12 C17 1.500(5)
C13 C14 1.446(5)
C13 C18 1.504(4)
C14 C15 1.453(4)
C14 C19 1.499(4)
C15 C20 1.502(5)
C16 H16A 0.9800
C16 H16B 0.9800
C16 H16C 0.9800
C17 H17A 0.9800
C17 H17B 0.9800
C17 H17C 0.9800
C18 H18A 0.9800
C18 H18B 0.9800
C18 H18C 0.9800
C18 H18D 0.9800
C18 H18E 0.9800
C18 H18F 0.9800
C19 H19A 0.9800
C19 H19B 0.9800
C19 H19C 0.9800
C20 H20A 0.9800
C20 H20B 0.9800
C20 H20C 0.9800
C21 C22 1.516(4)
C21 H21A 0.9900
C21 H21B 0.9900
C22 C23 1.517(5)
C22 H22A 0.9900
C22 H22B 0.9900
C23 C24 1.533(5)
C23 H23A 0.9900
C23 H23B 0.9900
C24 C25 1.520(5)
C24 H24A 0.9900
C24 H24B 0.9900
C25 H25A 0.9800
C25 H25B 0.9800
C25 H25C 0.9800
C26 C27 1.520(4)
C26 H26A 0.9900
C26 H26B 0.9900
C27 C28 1.536(4)
C27 H27A 0.9900
C27 H27B 0.9900
C28 C29 1.522(5)
C28 H28A 0.9900
C28 H28B 0.9900
C29 C30 1.524(5)
C29 H29A 0.9900
C29 H29B 0.9900
C30 H30A 0.9800
C30 H30B 0.9800
C30 H30C 0.9800

loop_
_geom_torsion_atom_site_label_1
_geom_torsion_atom_site_label_2
_geom_torsion_atom_site_label_3
_geom_torsion_atom_site_label_4
_geom_torsion
C11 Ir2 S1 C21 142.47(15)
C15 Ir2 S1 C21 108.82(14)
C14 Ir2 S1 C21 72.19(14)
C12 Ir2 S1 C21 141.9(2)
C13 Ir2 S1 C21 64.58(18)
Cl2 Ir2 S1 C21 -31.15(12)
S2 Ir2 S1 C21 -122.97(12)
C11 Ir2 S1 Ir1 -98.84(9)
C15 Ir2 S1 Ir1 -132.48(9)
C14 Ir2 S1 Ir1 -169.11(8)
C12 Ir2 S1 Ir1 -99.39(18)
C13 Ir2 S1 Ir1 -176.73(14)
Cl2 Ir2 S1 Ir1 87.55(3)
S2 Ir2 S1 Ir1 -4.27(3)
C1 Ir1 S1 C21 -141.76(15)
C5 Ir1 S1 C21 -104.81(15)
C4 Ir1 S1 C21 -72.19(15)
C2 Ir1 S1 C21 -152.11(18)
C3 Ir1 S1 C21 -76.6(2)
S2 Ir1 S1 C21 122.38(11)
Cl1 Ir1 S1 C21 28.99(11)
C1 Ir1 S1 Ir2 100.16(10)
C5 Ir1 S1 Ir2 137.10(10)
C4 Ir1 S1 Ir2 169.72(10)
C2 Ir1 S1 Ir2 89.80(14)
C3 Ir1 S1 Ir2 165.33(18)
S2 Ir1 S1 Ir2 4.29(3)
Cl1 Ir1 S1 Ir2 -89.10(3)
C1 Ir1 S2 C26 136.03(14)
C5 Ir1 S2 C26 157.43(15)
C4 Ir1 S2 C26 104.5(3)
C2 Ir1 S2 C26 96.79(14)
C3 Ir1 S2 C26 71.43(15)
S1 Ir1 S2 C26 -118.87(11)
Cl1 Ir1 S2 C26 -25.86(11)
C1 Ir1 S2 Ir2 -109.27(9)
C5 Ir1 S2 Ir2 -87.87(12)
C4 Ir1 S2 Ir2 -140.8(3)
C2 Ir1 S2 Ir2 -148.52(8)
C3 Ir1 S2 Ir2 -173.88(10)
S1 Ir1 S2 Ir2 -4.18(2)
Cl1 Ir1 S2 Ir2 88.83(3)
C11 Ir2 S2 C26 -128.19(14)
C15 Ir2 S2 C26 -155.87(16)
C14 Ir2 S2 C26 -123.1(3)
C12 Ir2 S2 C26 -88.92(14)
C13 Ir2 S2 C26 -66.46(16)
S1 Ir2 S2 C26 119.41(12)
Cl2 Ir2 S2 C26 27.12(12)
C11 Ir2 S2 Ir1 116.59(9)
C15 Ir2 S2 Ir1 88.91(11)
C14 Ir2 S2 Ir1 121.7(3)
C12 Ir2 S2 Ir1 155.86(8)
C13 Ir2 S2 Ir1 178.32(11)
S1 Ir2 S2 Ir1 4.19(2)
Cl2 Ir2 S2 Ir1 -88.09(3)
C4 Ir1 C1 C5 -36.55(18)
C2 Ir1 C1 C5 -115.7(3)
C3 Ir1 C1 C5 -79.56(19)
S1 Ir1 C1 C5 73.83(17)
S2 Ir1 C1 C5 154.51(16)
Cl1 Ir1 C1 C5 -80.9(3)
C5 Ir1 C1 C2 115.7(3)
C4 Ir1 C1 C2 79.17(19)
C3 Ir1 C1 C2 36.17(18)
S1 Ir1 C1 C2 -170.44(15)
S2 Ir1 C1 C2 -89.76(17)
Cl1 Ir1 C1 C2 34.8(4)
C5 Ir1 C1 C6 -122.3(4)
C4 Ir1 C1 C6 -158.9(4)
C2 Ir1 C1 C6 121.9(4)
C3 Ir1 C1 C6 158.1(4)
S1 Ir1 C1 C6 -48.5(3)
S2 Ir1 C1 C6 32.2(3)
Cl1 Ir1 C1 C6 156.7(2)
C5 C1 C2 C3 2.9(3)
C6 C1 C2 C3 176.2(3)
Ir1 C1 C2 C3 -60.9(2)
C5 C1 C2 C7 -175.3(3)
C6 C1 C2 C7 -1.9(5)
Ir1 C1 C2 C7 121.0(3)
C5 C1 C2 Ir1 63.7(2)
C6 C1 C2 Ir1 -122.9(3)
C1 Ir1 C2 C3 119.0(3)
C5 Ir1 C2 C3 80.3(2)
C4 Ir1 C2 C3 37.51(18)
S1 Ir1 C2 C3 134.92(16)
S2 Ir1 C2 C3 -145.32(17)
Cl1 Ir1 C2 C3 -46.4(2)
C5 Ir1 C2 C1 -38.74(18)
C4 Ir1 C2 C1 -81.5(2)
C3 Ir1 C2 C1 -119.0(3)
S1 Ir1 C2 C1 15.9(3)
S2 Ir1 C2 C1 95.69(17)
Cl1 Ir1 C2 C1 -165.37(15)
C1 Ir1 C2 C7 -117.9(4)
C5 Ir1 C2 C7 -156.6(3)
C4 Ir1 C2 C7 160.6(3)
C3 Ir1 C2 C7 123.1(4)
S1 Ir1 C2 C7 -102.0(3)
S2 Ir1 C2 C7 -22.2(3)
Cl1 Ir1 C2 C7 76.7(3)
C1 C2 C3 C4 -1.1(3)
C7 C2 C3 C4 177.0(3)
Ir1 C2 C3 C4 -60.2(2)
C1 C2 C3 C8 -179.9(3)
C7 C2 C3 C8 -1.8(5)
Ir1 C2 C3 C8 121.0(3)
C1 C2 C3 Ir1 59.2(2)
C7 C2 C3 Ir1 -122.7(3)
C1 Ir1 C3 C2 -37.55(18)
C5 Ir1 C3 C2 -80.7(2)
C4 Ir1 C3 C2 -118.8(3)
S1 Ir1 C3 C2 -112.4(2)
S2 Ir1 C3 C2 44.4(2)
Cl1 Ir1 C3 C2 141.93(17)
C1 Ir1 C3 C4 81.3(2)
C5 Ir1 C3 C4 38.09(19)
C2 Ir1 C3 C4 118.8(3)
S1 Ir1 C3 C4 6.4(3)
S2 Ir1 C3 C4 163.16(15)
Cl1 Ir1 C3 C4 -99.26(17)
C1 Ir1 C3 C8 -159.8(3)
C5 Ir1 C3 C8 157.1(3)
C4 Ir1 C3 C8 119.0(4)
C2 Ir1 C3 C8 -122.2(4)
S1 Ir1 C3 C8 125.4(3)
S2 Ir1 C3 C8 -77.9(3)
Cl1 Ir1 C3 C8 19.7(3)
C2 C3 C4 C5 -1.1(3)
C8 C3 C4 C5 177.7(3)
Ir1 C3 C4 C5 -62.0(2)
C2 C3 C4 C9 -175.0(3)
C8 C3 C4 C9 3.8(5)
Ir1 C3 C4 C9 124.1(3)
C2 C3 C4 Ir1 60.9(2)
C8 C3 C4 Ir1 -120.3(3)
C1 Ir1 C4 C5 36.92(19)
C2 Ir1 C4 C5 80.2(2)
C3 Ir1 C4 C5 116.6(3)
S1 Ir1 C4 C5 -60.3(2)
S2 Ir1 C4 C5 71.7(3)
Cl1 Ir1 C4 C5 -158.51(18)
C1 Ir1 C4 C3 -79.63(19)
C5 Ir1 C4 C3 -116.6(3)
C2 Ir1 C4 C3 -36.33(17)
S1 Ir1 C4 C3 -176.88(15)
S2 Ir1 C4 C3 -44.8(4)
Cl1 Ir1 C4 C3 84.93(17)
C1 Ir1 C4 C9 161.1(4)
C5 Ir1 C4 C9 124.2(4)
C2 Ir1 C4 C9 -155.6(4)
C3 Ir1 C4 C9 -119.2(4)
S1 Ir1 C4 C9 63.9(3)
S2 Ir1 C4 C9 -164.1(2)
Cl1 Ir1 C4 C9 -34.3(3)
C3 C4 C5 C1 2.9(3)
C9 C4 C5 C1 176.4(3)
Ir1 C4 C5 C1 -59.5(2)
C3 C4 C5 C10 -176.0(3)
C9 C4 C5 C10 -2.4(5)
Ir1 C4 C5 C10 121.6(3)
C3 C4 C5 Ir1 62.4(2)
C9 C4 C5 Ir1 -124.1(3)
C2 C1 C5 C4 -3.6(3)
C6 C1 C5 C4 -176.9(3)
Ir1 C1 C5 C4 60.5(2)
C2 C1 C5 C10 175.3(3)
C6 C1 C5 C10 2.0(5)
Ir1 C1 C5 C10 -120.6(3)
C2 C1 C5 Ir1 -64.0(2)
C6 C1 C5 Ir1 122.6(3)
C1 Ir1 C5 C4 -119.4(3)
C2 Ir1 C5 C4 -80.4(2)
C3 Ir1 C5 C4 -38.52(19)
S1 Ir1 C5 C4 127.93(18)
S2 Ir1 C5 C4 -154.66(16)
Cl1 Ir1 C5 C4 29.9(2)
C4 Ir1 C5 C1 119.4(3)
C2 Ir1 C5 C1 39.00(17)
C3 Ir1 C5 C1 80.89(19)
S1 Ir1 C5 C1 -112.67(17)
S2 Ir1 C5 C1 -35.3(2)
Cl1 Ir1 C5 C1 149.27(14)
C1 Ir1 C5 C10 118.2(4)
C4 Ir1 C5 C10 -122.4(4)
C2 Ir1 C5 C10 157.2(4)
C3 Ir1 C5 C10 -161.0(4)
S1 Ir1 C5 C10 5.5(3)
S2 Ir1 C5 C10 82.9(4)
Cl1 Ir1 C5 C10 -92.6(3)
C14 Ir2 C11 C15 37.60(18)
C12 Ir2 C11 C15 116.9(2)
C13 Ir2 C11 C15 80.22(19)
S1 Ir2 C11 C15 -62.70(18)
Cl2 Ir2 C11 C15 103.1(2)
S2 Ir2 C11 C15 -143.98(16)
C15 Ir2 C11 C12 -116.9(2)
C14 Ir2 C11 C12 -79.29(19)
C13 Ir2 C11 C12 -36.67(18)
S1 Ir2 C11 C12 -179.59(15)
Cl2 Ir2 C11 C12 -13.8(3)
S2 Ir2 C11 C12 99.13(17)
C15 Ir2 C11 C16 122.3(4)
C14 Ir2 C11 C16 159.9(3)
C12 Ir2 C11 C16 -120.8(4)
C13 Ir2 C11 C16 -157.4(3)
S1 Ir2 C11 C16 59.6(3)
Cl2 Ir2 C11 C16 -134.5(2)
S2 Ir2 C11 C16 -21.6(3)
C15 C11 C12 C13 -0.5(3)
C16 C11 C12 C13 -172.8(3)
Ir2 C11 C12 C13 61.7(2)
C15 C11 C12 C17 176.2(3)
C16 C11 C12 C17 3.9(5)
Ir2 C11 C12 C17 -121.7(3)
C15 C11 C12 Ir2 -62.2(2)
C16 C11 C12 Ir2 125.5(3)
C11 Ir2 C12 C13 -118.2(3)
C15 Ir2 C12 C13 -80.1(2)
C14 Ir2 C12 C13 -36.55(18)
S1 Ir2 C12 C13 -117.4(2)
Cl2 Ir2 C12 C13 55.01(19)
S2 Ir2 C12 C13 153.49(17)
C15 Ir2 C12 C11 38.05(17)
C14 Ir2 C12 C11 81.62(19)
C13 Ir2 C12 C11 118.2(3)
S1 Ir2 C12 C11 0.8(3)
Cl2 Ir2 C12 C11 173.17(15)
S2 Ir2 C12 C11 -88.34(17)
C11 Ir2 C12 C17 118.2(3)
C15 Ir2 C12 C17 156.2(3)
C14 Ir2 C12 C17 -160.2(3)
C13 Ir2 C12 C17 -123.7(4)
S1 Ir2 C12 C17 119.0(3)
Cl2 Ir2 C12 C17 -68.7(3)
S2 Ir2 C12 C17 29.8(3)
C11 C12 C13 C14 -1.1(3)
C17 C12 C13 C14 -177.6(3)
Ir2 C12 C13 C14 58.8(2)
C11 C12 C13 C18 179.6(3)
C17 C12 C13 C18 3.1(5)
Ir2 C12 C13 C18 -120.5(3)
C11 C12 C13 Ir2 -60.0(2)
C17 C12 C13 Ir2 123.5(3)
C11 Ir2 C13 C12 37.89(18)
C15 Ir2 C13 C12 80.9(2)
C14 Ir2 C13 C12 120.1(3)
S1 Ir2 C13 C12 131.78(17)
Cl2 Ir2 C13 C12 -131.95(17)
S2 Ir2 C13 C12 -37.8(2)
C11 Ir2 C13 C14 -82.19(19)
C15 Ir2 C13 C14 -39.14(17)
C12 Ir2 C13 C14 -120.1(3)
S1 Ir2 C13 C14 11.7(3)
Cl2 Ir2 C13 C14 107.96(16)
S2 Ir2 C13 C14 -157.87(14)
C11 Ir2 C13 C18 159.3(3)
C15 Ir2 C13 C18 -157.6(3)
C14 Ir2 C13 C18 -118.5(4)
C12 Ir2 C13 C18 121.4(4)
S1 Ir2 C13 C18 -106.8(3)
Cl2 Ir2 C13 C18 -10.5(3)
S2 Ir2 C13 C18 83.6(3)
C12 C13 C14 C15 2.3(3)
C18 C13 C14 C15 -178.4(3)
Ir2 C13 C14 C15 61.98(19)
C12 C13 C14 C19 177.9(3)
C18 C13 C14 C19 -2.8(5)
Ir2 C13 C14 C19 -122.4(3)
C12 C13 C14 Ir2 -59.7(2)
C18 C13 C14 Ir2 119.6(3)
C11 Ir2 C14 C13 78.79(19)
C15 Ir2 C14 C13 115.8(3)
C12 Ir2 C14 C13 35.76(17)
S1 Ir2 C14 C13 -173.20(15)
Cl2 Ir2 C14 C13 -76.30(17)
S2 Ir2 C14 C13 73.2(4)
C11 Ir2 C14 C15 -37.06(18)
C12 Ir2 C14 C15 -80.09(19)
C13 Ir2 C14 C15 -115.8(3)
S1 Ir2 C14 C15 70.95(18)
Cl2 Ir2 C14 C15 167.85(17)
S2 Ir2 C14 C15 -42.7(4)
C11 Ir2 C14 C19 -158.5(3)
C15 Ir2 C14 C19 -121.5(4)
C12 Ir2 C14 C19 158.5(3)
C13 Ir2 C14 C19 122.7(3)
S1 Ir2 C14 C19 -50.5(3)
Cl2 Ir2 C14 C19 46.4(3)
S2 Ir2 C14 C19 -164.1(2)
C12 C11 C15 C14 1.9(3)
C16 C11 C15 C14 174.0(3)
Ir2 C11 C15 C14 -61.1(2)
C12 C11 C15 C20 -176.8(3)
C16 C11 C15 C20 -4.7(5)
Ir2 C11 C15 C20 120.1(3)
C12 C11 C15 Ir2 63.1(2)
C16 C11 C15 Ir2 -124.8(3)
C13 C14 C15 C11 -2.6(3)
C19 C14 C15 C11 -178.2(3)
Ir2 C14 C15 C11 61.0(2)
C13 C14 C15 C20 176.2(3)
C19 C14 C15 C20 0.6(5)
Ir2 C14 C15 C20 -120.2(3)
C13 C14 C15 Ir2 -63.6(2)
C19 C14 C15 Ir2 120.8(3)
C14 Ir2 C15 C11 -118.5(3)
C12 Ir2 C15 C11 -38.29(17)
C13 Ir2 C15 C11 -80.15(19)
S1 Ir2 C15 C11 125.33(16)
Cl2 Ir2 C15 C11 -137.09(15)
S2 Ir2 C15 C11 47.5(2)
C11 Ir2 C15 C14 118.5(3)
C12 Ir2 C15 C14 80.3(2)
C13 Ir2 C15 C14 38.40(18)
S1 Ir2 C15 C14 -116.12(18)
Cl2 Ir2 C15 C14 -18.5(3)
S2 Ir2 C15 C14 166.08(15)
C11 Ir2 C15 C20 -121.5(3)
C14 Ir2 C15 C20 120.0(3)
C12 Ir2 C15 C20 -159.7(3)
C13 Ir2 C15 C20 158.4(3)
S1 Ir2 C15 C20 3.9(3)
Cl2 Ir2 C15 C20 101.5(3)
S2 Ir2 C15 C20 -73.9(3)
Ir2 S1 C21 C22 175.18(19)
Ir1 S1 C21 C22 62.2(2)
S1 C21 C22 C23 169.8(3)
C21 C22 C23 C24 172.4(3)
C22 C23 C24 C25 60.5(4)
Ir1 S2 C26 C27 -70.5(2)
Ir2 S2 C26 C27 -179.3(2)
S2 C26 C27 C28 179.7(2)
C26 C27 C28 C29 -72.4(4)
C27 C28 C29 C30 176.3(3)
